data_7025976
loop_
_publ_author_name
'Barrett, Anthony G. M.'
'Crimmin, Mark R.'
'Hill, Michael S.'
'Hitchcock, Peter B.'
'Lomas, Sarah L.'
'Mahon, Mary F.'
'Procopiou, Panayiotis A.'

_publ_section_title
;
 Carbodiimide insertion reactions of homoleptic heavier alkaline earth
 amides and phosphides.
;
_journal_issue 31
_journal_name_full 'Dalton transactions (Cambridge, England : 2003)'
_journal_page_first 7393
_journal_page_last 7400
_journal_paper_doi 10.1039/c0dt00089b
_journal_volume 39
_journal_year 2010
_chemical_compound_source 'synthesis as described'
_chemical_formula_moiety 'C46 H64 Ca N6 O2'
_chemical_formula_sum 'C46 H64 Ca N6 O2'
_chemical_formula_weight 773.11
_chemical_name_systematic
;
?
;
_space_group_IT_number 14
_symmetry_cell_setting monoclinic
_symmetry_Int_Tables_number 14
_symmetry_space_group_name_Hall '-P 2yn'
_symmetry_space_group_name_H-M 'P 1 21/n 1'
_atom_sites_solution_hydrogens geom
_atom_sites_solution_primary direct
_atom_sites_solution_secondary difmap
_audit_conform_dict_location ftp://ftp.iucr.org/pub/cif_core.dic
_audit_conform_dict_name cif_core.dic
_audit_conform_dict_version 2.2
_audit_creation_date 2007-07-27T11:34:07-00:00
_audit_creation_method 'WinGX routine CIF_UPDATE'
_cell_angle_alpha 90
_cell_angle_beta 107.570(1)
_cell_angle_gamma 90
_cell_formula_units_Z 4
_cell_length_a 20.9359(3)
_cell_length_b 10.5703(2)
_cell_length_c 21.4465(4)
_cell_measurement_reflns_used 18987
_cell_measurement_temperature 173(2)
_cell_measurement_theta_max 26.022
_cell_measurement_theta_min 3.395
_cell_measurement_wavelength 0.71073
_cell_volume 4524.67(14)
_computing_cell_refinement 'HKL Scalepack (Otwinowski & Minor 1997)'
_computing_data_collection 'Collect (Nonius BV, 1997-2000)'
_computing_data_reduction 'HKL Denzo and Scalepack (Otwinowski & Minor 1997)'
_computing_molecular_graphics 'Ortep-3 for Windows (Farrugia, 1997)'
_computing_publication_material 'WinGX publication routines (Farrugia, 1999)'
_computing_structure_refinement 'SHELXL-97 (Sheldrick, 1997)'
_computing_structure_solution 'SHELXS-97 (Sheldrick, 1997)'
_diffrn_ambient_temperature 173(2)
_diffrn_detector 'CCD plate'
_diffrn_measured_fraction_theta_full 0.973
_diffrn_measured_fraction_theta_max 0.973
_diffrn_measurement_device '95mm CCD camera on \k-goniostat'
_diffrn_measurement_device_type KappaCCD
_diffrn_measurement_method 'CCD rotation images, thick slices'
_diffrn_orient_matrix_type 'by Nonius Collect from scalepack cell'
_diffrn_orient_matrix_UB_11 0.160243E-1
_diffrn_orient_matrix_UB_12 -0.594876E-1
_diffrn_orient_matrix_UB_13 -0.283248E-1
_diffrn_orient_matrix_UB_21 -0.468986E-1
_diffrn_orient_matrix_UB_22 -0.307913E-1
_diffrn_orient_matrix_UB_23 -0.200523E-1
_diffrn_orient_matrix_UB_31 -0.73469E-2
_diffrn_orient_matrix_UB_32 0.668069E-1
_diffrn_orient_matrix_UB_33 -0.344636E-1
_diffrn_radiation_monochromator graphite
_diffrn_radiation_probe x-ray
_diffrn_radiation_type MoK\a
_diffrn_radiation_wavelength 0.7107
_diffrn_reflns_av_R_equivalents 0.0322
_diffrn_reflns_av_unetI/netI 0.0278
_diffrn_reflns_limit_h_max 25
_diffrn_reflns_limit_h_min -22
_diffrn_reflns_limit_k_max 12
_diffrn_reflns_limit_k_min -13
_diffrn_reflns_limit_l_max 25
_diffrn_reflns_limit_l_min -26
_diffrn_reflns_number 31099
_diffrn_reflns_theta_full 26.02
_diffrn_reflns_theta_max 26.02
_diffrn_reflns_theta_min 3.44
_diffrn_source 'Enraf Nonius FR590'
_exptl_absorpt_coefficient_mu 0.18
_exptl_absorpt_correction_T_max 0.9736
_exptl_absorpt_correction_T_min 0.9327
_exptl_absorpt_correction_type multi-scan
_exptl_absorpt_process_details
;
[c.f. r.h. blessing, acta cryst. (1995), a51, 33-38]
;
_exptl_crystal_colour colourless
_exptl_crystal_density_diffrn 1.135
_exptl_crystal_density_method 'not measured'
_exptl_crystal_description prism
_exptl_crystal_F_000 1672
_exptl_crystal_size_max 0.35
_exptl_crystal_size_mid 0.35
_exptl_crystal_size_min 0.2
_refine_diff_density_max 0.533
_refine_diff_density_min -0.576
_refine_diff_density_rms 0.043
_refine_ls_extinction_method none
_refine_ls_goodness_of_fit_ref 1.012
_refine_ls_hydrogen_treatment constr
_refine_ls_matrix_type full
_refine_ls_number_parameters 509
_refine_ls_number_reflns 8671
_refine_ls_number_restraints 0
_refine_ls_restrained_S_all 1.012
_refine_ls_R_factor_all 0.0556
_refine_ls_R_factor_gt 0.0452
_refine_ls_shift/su_max 0
_refine_ls_shift/su_mean 0
_refine_ls_structure_factor_coef Fsqd
_refine_ls_weighting_details 'calc w=1/[\s^2^(Fo^2^)+(0.0569P)^2^+2.7578P] where P=(Fo^2^+2Fc^2^)/3'
_refine_ls_weighting_scheme calc
_refine_ls_wR_factor_gt 0.1137
_refine_ls_wR_factor_ref 0.1226
_reflns_number_gt 7363
_reflns_number_total 8671
_reflns_threshold_expression >2sigma(I)
_cod_data_source_file c0dt00089b.txt
_cod_data_source_block 768276-jul1607
_cod_original_sg_symbol_H-M 'P 21/n'
_cod_database_code 7025976

loop_
_symmetry_equiv_pos_as_xyz
'x, y, z'
'-x+1/2, y+1/2, -z+1/2'
'-x, -y, -z'
'x-1/2, -y-1/2, z-1/2'

loop_
_atom_site_label
_atom_site_type_symbol
_atom_site_fract_x
_atom_site_fract_y
_atom_site_fract_z
_atom_site_U_iso_or_equiv
_atom_site_adp_type
_atom_site_occupancy
_atom_site_symmetry_multiplicity
_atom_site_calc_flag
_atom_site_refinement_flags
_atom_site_disorder_assembly
_atom_site_disorder_group
Ca Ca 0.511255(15) 0.48867(3) 0.212382(14) 0.02294(10) Uani 1 1 d . B .
O1 O 0.59792(7) 0.49791(13) 0.15807(7) 0.0457(4) Uani 1 1 d . . .
O2 O 0.46730(6) 0.32987(12) 0.12800(6) 0.0357(3) Uani 1 1 d . . .
N1 N 0.58936(7) 0.55934(13) 0.31277(7) 0.0292(3) Uani 1 1 d . . .
N2 N 0.57541(7) 0.34606(13) 0.29814(7) 0.0315(3) Uani 1 1 d . . .
N3 N 0.65426(7) 0.42245(15) 0.39799(6) 0.0309(3) Uani 1 1 d . . .
N4 N 0.44858(7) 0.66944(13) 0.15551(7) 0.0284(3) Uani 1 1 d . . .
N5 N 0.39672(7) 0.53701(13) 0.20828(7) 0.0292(3) Uani 1 1 d . . .
N6 N 0.33638(7) 0.72299(13) 0.15628(7) 0.0290(3) Uani 1 1 d . . .
C1 C 0.60462(8) 0.44292(16) 0.33462(8) 0.0266(3) Uani 1 1 d . B .
C2 C 0.60877(9) 0.66892(17) 0.35604(8) 0.0329(4) Uani 1 1 d . B .
H2 H 0.631 0.6385 0.4016 0.039 Uiso 1 1 calc R . .
C3 C 0.54625(10) 0.74272(19) 0.35506(11) 0.0449(5) Uani 1 1 d . . .
H3A H 0.5236 0.7715 0.3104 0.067 Uiso 1 1 calc R B .
H3B H 0.5588 0.8161 0.3841 0.067 Uiso 1 1 calc R . .
H3C H 0.516 0.6882 0.3701 0.067 Uiso 1 1 calc R . .
C4 C 0.65726(10) 0.7536(2) 0.33495(11) 0.0466(5) Uani 1 1 d . . .
H4A H 0.6977 0.7055 0.3365 0.07 Uiso 1 1 calc R B .
H4B H 0.6693 0.8263 0.3645 0.07 Uiso 1 1 calc R . .
H4C H 0.636 0.7834 0.2902 0.07 Uiso 1 1 calc R . .
C5 C 0.59649(10) 0.21620(17) 0.31631(9) 0.0393(4) Uani 1 1 d . B .
H5 H 0.6367 0.2175 0.356 0.047 Uiso 1 1 calc R . .
C6 C 0.61527(11) 0.1522(2) 0.26063(11) 0.0524(5) Uani 1 1 d . . .
H6A H 0.5775 0.1577 0.2204 0.079 Uiso 1 1 calc R B .
H6B H 0.626 0.0632 0.2716 0.079 Uiso 1 1 calc R . .
H6C H 0.6544 0.1947 0.2541 0.079 Uiso 1 1 calc R . .
C7 C 0.54069(13) 0.1429(2) 0.33196(12) 0.0574(6) Uani 1 1 d . . .
H7A H 0.5297 0.1837 0.3685 0.086 Uiso 1 1 calc R B .
H7B H 0.5555 0.0559 0.3441 0.086 Uiso 1 1 calc R . .
H7C H 0.5009 0.1419 0.2935 0.086 Uiso 1 1 calc R . .
C8 C 0.72088(8) 0.45718(17) 0.40375(8) 0.0324(4) Uani 1 1 d . B .
C9 C 0.74751(9) 0.42873(19) 0.35351(10) 0.0406(4) Uani 1 1 d . . .
H9 H 0.7215 0.3824 0.3166 0.049 Uiso 1 1 calc R B .
C10 C 0.81186(11) 0.4674(2) 0.35667(12) 0.0526(5) Uani 1 1 d . B .
H10 H 0.8295 0.4477 0.3219 0.063 Uiso 1 1 calc R . .
C11 C 0.85004(11) 0.5340(3) 0.40990(13) 0.0605(7) Uani 1 1 d . . .
H11 H 0.8941 0.56 0.4122 0.073 Uiso 1 1 calc R B .
C12 C 0.82387(11) 0.5628(3) 0.45996(12) 0.0620(7) Uani 1 1 d . B .
H12 H 0.8501 0.6095 0.4966 0.074 Uiso 1 1 calc R . .
C13 C 0.75998(10) 0.5246(2) 0.45754(10) 0.0475(5) Uani 1 1 d . . .
H13 H 0.7428 0.5444 0.4926 0.057 Uiso 1 1 calc R B .
C14 C 0.63388(9) 0.37714(17) 0.45062(8) 0.0322(4) Uani 1 1 d . B .
C15 C 0.56838(10) 0.39644(19) 0.45168(9) 0.0406(4) Uani 1 1 d . . .
H15 H 0.5382 0.4445 0.418 0.049 Uiso 1 1 calc R B .
C16 C 0.54695(12) 0.3458(2) 0.50167(11) 0.0524(5) Uani 1 1 d . B .
H16 H 0.502 0.3584 0.5016 0.063 Uiso 1 1 calc R . .
C17 C 0.59030(13) 0.2775(2) 0.55132(11) 0.0554(6) Uani 1 1 d . . .
H17 H 0.5754 0.2431 0.5854 0.067 Uiso 1 1 calc R B .
C18 C 0.65560(12) 0.2593(2) 0.55121(10) 0.0528(5) Uani 1 1 d . B .
H18 H 0.6857 0.213 0.5857 0.063 Uiso 1 1 calc R . .
C19 C 0.67753(10) 0.3080(2) 0.50115(9) 0.0424(5) Uani 1 1 d . . .
H19 H 0.7224 0.2943 0.5013 0.051 Uiso 1 1 calc R B .
C20 C 0.39539(8) 0.64103(15) 0.17401(8) 0.0252(3) Uani 1 1 d . B .
C21 C 0.45088(9) 0.78119(17) 0.11666(9) 0.0338(4) Uani 1 1 d . B .
H21 H 0.4054 0.8208 0.102 0.041 Uiso 1 1 calc R . .
C22 C 0.47098(11) 0.7419(2) 0.05671(9) 0.0458(5) Uani 1 1 d . . .
H22A H 0.5137 0.6962 0.0707 0.069 Uiso 1 1 calc R B .
H22B H 0.4759 0.8175 0.032 0.069 Uiso 1 1 calc R . .
H22C H 0.4363 0.6869 0.0289 0.069 Uiso 1 1 calc R . .
C23 C 0.50090(12) 0.87656(19) 0.15725(11) 0.0490(5) Uani 1 1 d . . .
H23A H 0.4855 0.9064 0.1936 0.074 Uiso 1 1 calc R B .
H23B H 0.5045 0.9485 0.1297 0.074 Uiso 1 1 calc R . .
H23C H 0.5448 0.8361 0.1746 0.074 Uiso 1 1 calc R . .
C24 C 0.34559(8) 0.51090(16) 0.24049(9) 0.0306(4) Uani 1 1 d . B .
H24 H 0.3196 0.59 0.241 0.037 Uiso 1 1 calc R . .
C25 C 0.38117(10) 0.4712(2) 0.31080(10) 0.0456(5) Uani 1 1 d . . .
H25A H 0.4063 0.3929 0.3108 0.068 Uiso 1 1 calc R B .
H25B H 0.348 0.457 0.3339 0.068 Uiso 1 1 calc R . .
H25C H 0.4122 0.5382 0.3329 0.068 Uiso 1 1 calc R . .
C26 C 0.29760(9) 0.40777(18) 0.20510(10) 0.0396(4) Uani 1 1 d . . .
H26A H 0.2733 0.4365 0.1609 0.059 Uiso 1 1 calc R B .
H26B H 0.2656 0.3893 0.2292 0.059 Uiso 1 1 calc R . .
H26C H 0.323 0.3311 0.2025 0.059 Uiso 1 1 calc R . .
C27 C 0.33810(8) 0.83677(15) 0.19102(8) 0.0272(3) Uani 1 1 d . B .
C28 C 0.37899(8) 0.84576(17) 0.25559(9) 0.0328(4) Uani 1 1 d . . .
H28 H 0.404 0.7743 0.2764 0.039 Uiso 1 1 calc R B .
C29 C 0.38328(10) 0.95852(18) 0.28948(10) 0.0392(4) Uani 1 1 d . B .
H29 H 0.412 0.9643 0.3332 0.047 Uiso 1 1 calc R . .
C30 C 0.34625(10) 1.06263(18) 0.26049(10) 0.0417(5) Uani 1 1 d . . .
H30 H 0.3491 1.1396 0.284 0.05 Uiso 1 1 calc R B .
C31 C 0.30500(10) 1.05326(18) 0.19679(10) 0.0404(4) Uani 1 1 d . B .
H31 H 0.2789 1.1241 0.1767 0.048 Uiso 1 1 calc R . .
C32 C 0.30130(9) 0.94228(17) 0.16192(9) 0.0336(4) Uani 1 1 d . . .
H32 H 0.2735 0.9379 0.1178 0.04 Uiso 1 1 calc R B .
C33 C 0.27817(8) 0.67955(16) 0.10832(8) 0.0288(4) Uani 1 1 d . B .
C34 C 0.21436(9) 0.70732(19) 0.11187(10) 0.0384(4) Uani 1 1 d . . .
H34 H 0.2092 0.7594 0.1461 0.046 Uiso 1 1 calc R B .
C35 C 0.15831(10) 0.6591(2) 0.06549(12) 0.0531(6) Uani 1 1 d . B .
H35 H 0.115 0.6796 0.068 0.064 Uiso 1 1 calc R . .
C36 C 0.16445(11) 0.5819(2) 0.01578(11) 0.0553(6) Uani 1 1 d . . .
H36 H 0.1258 0.5479 -0.0153 0.066 Uiso 1 1 calc R B .
C37 C 0.22734(11) 0.5550(2) 0.01206(10) 0.0514(5) Uani 1 1 d . B .
H37 H 0.2322 0.5018 -0.0219 0.062 Uiso 1 1 calc R . .
C38 C 0.28385(10) 0.6044(2) 0.05722(9) 0.0417(4) Uani 1 1 d . . .
H38 H 0.3269 0.5867 0.0532 0.05 Uiso 1 1 calc R B .
C39 C 0.61625(16) 0.4002(3) 0.12163(18) 0.0958(12) Uani 1 1 d . . .
H39A H 0.6198 0.3194 0.1458 0.115 Uiso 1 1 calc R . .
H39B H 0.5809 0.3905 0.0792 0.115 Uiso 1 1 calc R . .
C40 C 0.67585(16) 0.4254(4) 0.1106(3) 0.1228(17) Uani 1 1 d . . .
H40A H 0.6684 0.4449 0.0638 0.147 Uiso 1 1 calc R . .
H40B H 0.7058 0.3509 0.1223 0.147 Uiso 1 1 calc R . .
C41 C 0.70613(13) 0.5335(4) 0.15093(17) 0.0893(10) Uani 1 1 d . . .
H41A H 0.7209 0.5976 0.1245 0.107 Uiso 1 1 calc R . .
H41B H 0.7453 0.5066 0.1875 0.107 Uiso 1 1 calc R . .
C42 C 0.65263(12) 0.5859(3) 0.17624(14) 0.0645(7) Uani 1 1 d . . .
H42A H 0.6693 0.595 0.2244 0.077 Uiso 1 1 calc R . .
H42B H 0.6381 0.6699 0.1568 0.077 Uiso 1 1 calc R . .
C43 C 0.43543(13) 0.3701(2) 0.06187(10) 0.0573(6) Uani 1 1 d . B .
H43A H 0.4684 0.3728 0.0371 0.069 Uiso 1 1 calc R A 1
H43B H 0.416 0.4556 0.0614 0.069 Uiso 1 1 calc R A 1
C44 C 0.38207(17) 0.2773(3) 0.03219(14) 0.0942(11) Uani 0.635(11) 1 d P B 1
H44A H 0.3418 0.3207 0.0039 0.113 Uiso 0.635(11) 1 calc PR B 1
H44B H 0.3977 0.2153 0.0054 0.113 Uiso 0.635(11) 1 calc PR B 1
C45 C 0.3675(3) 0.2172(8) 0.08369(19) 0.082(3) Uani 0.635(11) 1 d P B 1
H45A H 0.354 0.1284 0.0721 0.099 Uiso 0.635(11) 1 calc PR B 1
H45B H 0.3305 0.2611 0.0946 0.099 Uiso 0.635(11) 1 calc PR B 1
C46 C 0.43164(12) 0.2221(2) 0.14181(11) 0.0535(6) Uani 0.635(11) 1 d P B 1
H46A H 0.4211 0.2337 0.1834 0.064 Uiso 0.635(11) 1 calc PR B 1
H46B H 0.4582 0.1436 0.1445 0.064 Uiso 0.635(11) 1 calc PR B 1
C44A C 0.38207(17) 0.2773(3) 0.03219(14) 0.0942(11) Uani 0.365(11) 1 d P B 2
H44C H 0.3375 0.3128 0.0294 0.113 Uiso 0.365(11) 1 calc PR B 2
H44D H 0.3827 0.2543 -0.0124 0.113 Uiso 0.365(11) 1 calc PR B 2
C45A C 0.3964(4) 0.1660(7) 0.0754(4) 0.049(2) Uiso 0.365(11) 1 d P B 2
H45C H 0.4258 0.1054 0.0619 0.059 Uiso 0.365(11) 1 calc PR B 2
H45D H 0.3546 0.1225 0.0755 0.059 Uiso 0.365(11) 1 calc PR B 2
C46A C 0.43164(12) 0.2221(2) 0.14181(11) 0.0535(6) Uani 0.365(11) 1 d P B 2
H46C H 0.3989 0.2484 0.1643 0.064 Uiso 0.365(11) 1 calc PR B 2
H46D H 0.463 0.1602 0.1697 0.064 Uiso 0.365(11) 1 calc PR B 2

loop_
_atom_site_aniso_label
_atom_site_aniso_U_11
_atom_site_aniso_U_22
_atom_site_aniso_U_33
_atom_site_aniso_U_23
_atom_site_aniso_U_13
_atom_site_aniso_U_12
Ca 0.02055(16) 0.02352(18) 0.02305(16) -0.00206(12) 0.00405(12) 0.00116(12)
O1 0.0404(7) 0.0498(9) 0.0557(8) -0.0155(7) 0.0275(7) -0.0087(6)
O2 0.0357(6) 0.0356(7) 0.0336(6) -0.0089(5) 0.0069(5) -0.0049(5)
N1 0.0301(7) 0.0247(7) 0.0269(7) -0.0023(6) -0.0004(6) -0.0021(6)
N2 0.0303(7) 0.0242(7) 0.0333(7) 0.0015(6) -0.0008(6) 0.0011(6)
N3 0.0243(7) 0.0402(8) 0.0237(7) 0.0044(6) 0.0007(5) -0.0002(6)
N4 0.0261(7) 0.0287(7) 0.0308(7) 0.0049(6) 0.0091(6) 0.0041(6)
N5 0.0241(7) 0.0258(7) 0.0395(8) 0.0022(6) 0.0124(6) 0.0017(6)
N6 0.0232(7) 0.0272(7) 0.0345(7) -0.0035(6) 0.0054(6) 0.0046(6)
C1 0.0219(7) 0.0308(9) 0.0237(8) 0.0014(7) 0.0021(6) 0.0002(7)
C2 0.0321(9) 0.0307(9) 0.0305(8) -0.0055(7) 0.0012(7) -0.0030(7)
C3 0.0408(10) 0.0355(11) 0.0554(12) -0.0105(9) 0.0102(9) 0.0008(9)
C4 0.0458(11) 0.0391(11) 0.0537(12) -0.0134(9) 0.0129(9) -0.0143(9)
C5 0.0391(10) 0.0268(9) 0.0424(10) 0.0023(8) -0.0022(8) 0.0034(8)
C6 0.0522(12) 0.0371(11) 0.0611(13) -0.0057(10) 0.0070(10) 0.0114(10)
C7 0.0704(15) 0.0331(11) 0.0665(15) 0.0078(10) 0.0174(12) -0.0085(11)
C8 0.0247(8) 0.0361(10) 0.0307(8) 0.0064(7) -0.0001(7) 0.0007(7)
C9 0.0325(9) 0.0441(11) 0.0431(10) 0.0004(9) 0.0084(8) 0.0005(8)
C10 0.0373(11) 0.0602(14) 0.0634(14) 0.0096(11) 0.0201(10) 0.0024(10)
C11 0.0297(10) 0.0752(17) 0.0703(16) 0.0175(13) 0.0056(10) -0.0101(11)
C12 0.0417(12) 0.0789(18) 0.0500(13) 0.0063(12) -0.0093(10) -0.0214(12)
C13 0.0395(11) 0.0619(14) 0.0326(10) 0.0003(9) -0.0016(8) -0.0101(10)
C14 0.0356(9) 0.0309(9) 0.0283(8) 0.0019(7) 0.0068(7) 0.0024(8)
C15 0.0399(10) 0.0432(11) 0.0401(10) 0.0076(8) 0.0141(8) 0.0110(9)
C16 0.0558(13) 0.0549(13) 0.0571(13) 0.0081(11) 0.0330(11) 0.0114(11)
C17 0.0770(16) 0.0528(13) 0.0469(12) 0.0130(10) 0.0345(11) 0.0095(12)
C18 0.0660(14) 0.0523(13) 0.0376(10) 0.0157(10) 0.0120(10) 0.0118(11)
C19 0.0409(10) 0.0464(11) 0.0364(10) 0.0105(9) 0.0065(8) 0.0092(9)
C20 0.0222(7) 0.0240(8) 0.0276(8) -0.0044(6) 0.0050(6) 0.0031(6)
C21 0.0369(9) 0.0328(9) 0.0351(9) 0.0097(7) 0.0158(7) 0.0095(8)
C22 0.0549(12) 0.0503(12) 0.0376(10) 0.0100(9) 0.0222(9) 0.0103(10)
C23 0.0658(14) 0.0325(10) 0.0557(12) 0.0023(9) 0.0289(11) -0.0070(10)
C24 0.0267(8) 0.0251(9) 0.0433(10) -0.0006(7) 0.0155(7) -0.0007(7)
C25 0.0420(11) 0.0530(12) 0.0443(11) 0.0043(9) 0.0169(9) -0.0109(10)
C26 0.0342(9) 0.0301(9) 0.0556(12) -0.0032(8) 0.0154(8) -0.0049(8)
C27 0.0252(8) 0.0244(8) 0.0347(8) -0.0006(7) 0.0133(7) 0.0001(7)
C28 0.0303(9) 0.0311(9) 0.0368(9) -0.0012(7) 0.0099(7) 0.0017(7)
C29 0.0396(10) 0.0378(10) 0.0407(10) -0.0081(8) 0.0128(8) -0.0059(8)
C30 0.0488(11) 0.0278(10) 0.0555(12) -0.0091(9) 0.0263(10) -0.0039(9)
C31 0.0446(11) 0.0253(9) 0.0551(12) 0.0044(8) 0.0210(9) 0.0039(8)
C32 0.0353(9) 0.0290(9) 0.0381(9) 0.0037(7) 0.0139(8) 0.0022(8)
C33 0.0269(8) 0.0276(9) 0.0290(8) 0.0029(7) 0.0043(6) 0.0025(7)
C34 0.0284(9) 0.0389(10) 0.0467(10) 0.0019(8) 0.0095(8) 0.0036(8)
C35 0.0273(9) 0.0582(14) 0.0654(14) 0.0049(11) 0.0011(9) 0.0028(9)
C36 0.0409(11) 0.0636(15) 0.0462(12) 0.0023(11) -0.0095(9) -0.0084(11)
C37 0.0544(13) 0.0601(14) 0.0334(10) -0.0079(9) 0.0038(9) -0.0058(11)
C38 0.0363(10) 0.0499(12) 0.0374(10) -0.0073(9) 0.0086(8) 0.0000(9)
C39 0.088(2) 0.101(2) 0.132(3) -0.071(2) 0.084(2) -0.0394(18)
C40 0.070(2) 0.111(3) 0.219(5) -0.084(3) 0.090(3) -0.027(2)
C41 0.0423(13) 0.130(3) 0.101(2) -0.037(2) 0.0301(15) -0.0211(16)
C42 0.0579(14) 0.0698(16) 0.0763(16) -0.0285(14) 0.0364(13) -0.0265(13)
C43 0.0681(15) 0.0583(14) 0.0383(11) -0.0031(10) 0.0051(10) -0.0105(12)
C44 0.093(2) 0.101(2) 0.0602(17) 0.0005(16) -0.0195(15) -0.043(2)
C45 0.058(3) 0.141(6) 0.044(2) -0.026(3) 0.0109(19) -0.060(4)
C46 0.0579(13) 0.0426(12) 0.0523(12) -0.0030(10) 0.0052(10) -0.0152(10)
C44A 0.093(2) 0.101(2) 0.0602(17) 0.0005(16) -0.0195(15) -0.043(2)
C46A 0.0579(13) 0.0426(12) 0.0523(12) -0.0030(10) 0.0052(10) -0.0152(10)

loop_
_atom_type_symbol
_atom_type_description
_atom_type_scat_dispersion_real
_atom_type_scat_dispersion_imag
_atom_type_scat_source
C C 0.0033 0.0016 'International Tables Vol C Tables 4.2.6.8 and 6.1.1.4'
H H 0 0 'International Tables Vol C Tables 4.2.6.8 and 6.1.1.4'
Ca Ca 0.2262 0.3064 'International Tables Vol C Tables 4.2.6.8 and 6.1.1.4'
N N 0.0061 0.0033 'International Tables Vol C Tables 4.2.6.8 and 6.1.1.4'
O O 0.0106 0.006 'International Tables Vol C Tables 4.2.6.8 and 6.1.1.4'

loop_
_geom_angle_atom_site_label_1
_geom_angle_atom_site_label_2
_geom_angle_atom_site_label_3
_geom_angle
N1 Ca N5 111.45(5)
N1 Ca N4 108.95(5)
N5 Ca N4 55.80(5)
N1 Ca O2 152.20(5)
N5 Ca O2 88.32(5)
N4 Ca O2 98.25(5)
N1 Ca O1 90.71(5)
N5 Ca O1 147.62(5)
N4 Ca O1 95.50(5)
O2 Ca O1 80.87(4)
N1 Ca N2 56.28(5)
N5 Ca N2 118.02(5)
N4 Ca N2 162.72(5)
O2 Ca N2 97.62(5)
O1 Ca N2 93.74(5)
C39 O1 C42 107.17(17)
C39 O1 Ca 126.85(14)
C42 O1 Ca 123.01(12)
C43 O2 C46 108.76(15)
C43 O2 Ca 119.21(12)
C46 O2 Ca 119.68(11)
C1 N1 C2 121.42(13)
C1 N1 Ca 93.14(10)
C2 N1 Ca 143.16(11)
C1 N2 C5 121.50(14)
C1 N2 Ca 91.07(10)
C5 N2 Ca 146.64(11)
C14 N3 C8 123.35(13)
C14 N3 C1 119.73(13)
C8 N3 C1 116.81(13)
C20 N4 C21 122.14(14)
C20 N4 Ca 92.69(10)
C21 N4 Ca 145.13(11)
C20 N5 C24 121.64(14)
C20 N5 Ca 92.88(10)
C24 N5 Ca 142.93(11)
C27 N6 C33 122.73(13)
C27 N6 C20 118.90(13)
C33 N6 C20 118.17(13)
N1 C1 N2 119.51(14)
N1 C1 N3 119.83(14)
N2 C1 N3 120.65(15)
N1 C2 C3 108.95(14)
N1 C2 C4 111.08(15)
C3 C2 C4 110.10(17)
N1 C2 H2 108.9
C3 C2 H2 108.9
C4 C2 H2 108.9
C2 C3 H3A 109.5
C2 C3 H3B 109.5
H3A C3 H3B 109.5
C2 C3 H3C 109.5
H3A C3 H3C 109.5
H3B C3 H3C 109.5
C2 C4 H4A 109.5
C2 C4 H4B 109.5
H4A C4 H4B 109.5
C2 C4 H4C 109.5
H4A C4 H4C 109.5
H4B C4 H4C 109.5
N2 C5 C7 110.35(16)
N2 C5 C6 109.70(16)
C7 C5 C6 110.12(18)
N2 C5 H5 108.9
C7 C5 H5 108.9
C6 C5 H5 108.9
C5 C6 H6A 109.5
C5 C6 H6B 109.5
H6A C6 H6B 109.5
C5 C6 H6C 109.5
H6A C6 H6C 109.5
H6B C6 H6C 109.5
C5 C7 H7A 109.5
C5 C7 H7B 109.5
H7A C7 H7B 109.5
C5 C7 H7C 109.5
H7A C7 H7C 109.5
H7B C7 H7C 109.5
C9 C8 C13 118.74(17)
C9 C8 N3 119.60(16)
C13 C8 N3 121.60(17)
C8 C9 C10 120.62(19)
C8 C9 H9 119.7
C10 C9 H9 119.7
C11 C10 C9 120.2(2)
C11 C10 H10 119.9
C9 C10 H10 119.9
C10 C11 C12 119.5(2)
C10 C11 H11 120.3
C12 C11 H11 120.3
C11 C12 C13 120.9(2)
C11 C12 H12 119.6
C13 C12 H12 119.6
C12 C13 C8 120.0(2)
C12 C13 H13 120
C8 C13 H13 120
C15 C14 C19 118.77(17)
C15 C14 N3 120.14(15)
C19 C14 N3 121.04(16)
C16 C15 C14 120.35(18)
C16 C15 H15 119.8
C14 C15 H15 119.8
C17 C16 C15 120.5(2)
C17 C16 H16 119.7
C15 C16 H16 119.7
C16 C17 C18 119.6(2)
C16 C17 H17 120.2
C18 C17 H17 120.2
C17 C18 C19 120.56(19)
C17 C18 H18 119.7
C19 C18 H18 119.7
C18 C19 C14 120.21(19)
C18 C19 H19 119.9
C14 C19 H19 119.9
N5 C20 N4 118.55(14)
N5 C20 N6 120.89(14)
N4 C20 N6 120.56(14)
N4 C21 C23 110.24(15)
N4 C21 C22 109.09(15)
C23 C21 C22 110.16(16)
N4 C21 H21 109.1
C23 C21 H21 109.1
C22 C21 H21 109.1
C21 C22 H22A 109.5
C21 C22 H22B 109.5
H22A C22 H22B 109.5
C21 C22 H22C 109.5
H22A C22 H22C 109.5
H22B C22 H22C 109.5
C21 C23 H23A 109.5
C21 C23 H23B 109.5
H23A C23 H23B 109.5
C21 C23 H23C 109.5
H23A C23 H23C 109.5
H23B C23 H23C 109.5
N5 C24 C26 111.50(15)
N5 C24 C25 108.04(14)
C26 C24 C25 110.36(15)
N5 C24 H24 109
C26 C24 H24 109
C25 C24 H24 109
C24 C25 H25A 109.5
C24 C25 H25B 109.5
H25A C25 H25B 109.5
C24 C25 H25C 109.5
H25A C25 H25C 109.5
H25B C25 H25C 109.5
C24 C26 H26A 109.5
C24 C26 H26B 109.5
H26A C26 H26B 109.5
C24 C26 H26C 109.5
H26A C26 H26C 109.5
H26B C26 H26C 109.5
C32 C27 C28 118.79(16)
C32 C27 N6 121.63(15)
C28 C27 N6 119.56(15)
C29 C28 C27 120.21(17)
C29 C28 H28 119.9
C27 C28 H28 119.9
C30 C29 C28 120.72(18)
C30 C29 H29 119.6
C28 C29 H29 119.6
C29 C30 C31 119.10(17)
C29 C30 H30 120.5
C31 C30 H30 120.5
C32 C31 C30 120.83(18)
C32 C31 H31 119.6
C30 C31 H31 119.6
C31 C32 C27 120.33(17)
C31 C32 H32 119.8
C27 C32 H32 119.8
C38 C33 C34 118.45(16)
C38 C33 N6 120.01(15)
C34 C33 N6 121.52(16)
C35 C34 C33 120.12(19)
C35 C34 H34 119.9
C33 C34 H34 119.9
C36 C35 C34 121.1(2)
C36 C35 H35 119.5
C34 C35 H35 119.5
C37 C36 C35 118.85(19)
C37 C36 H36 120.6
C35 C36 H36 120.6
C36 C37 C38 120.9(2)
C36 C37 H37 119.6
C38 C37 H37 119.6
C37 C38 C33 120.61(19)
C37 C38 H38 119.7
C33 C38 H38 119.7
C40 C39 O1 111.6(2)
C40 C39 H39A 109.3
O1 C39 H39A 109.3
C40 C39 H39B 109.3
O1 C39 H39B 109.3
H39A C39 H39B 108
C39 C40 C41 107.9(3)
C39 C40 H40A 110.1
C41 C40 H40A 110.1
C39 C40 H40B 110.1
C41 C40 H40B 110.1
H40A C40 H40B 108.4
C40 C41 C42 105.5(2)
C40 C41 H41A 110.6
C42 C41 H41A 110.6
C40 C41 H41B 110.6
C42 C41 H41B 110.6
H41A C41 H41B 108.8
O1 C42 C41 106.7(2)
O1 C42 H42A 110.4
C41 C42 H42A 110.4
O1 C42 H42B 110.4
C41 C42 H42B 110.4
H42A C42 H42B 108.6
O2 C43 C44 107.1(2)
O2 C43 H43A 110.3
C44 C43 H43A 110.3
O2 C43 H43B 110.3
C44 C43 H43B 110.3
H43A C43 H43B 108.5
C45 C44 C43 106.3(3)
C45 C44 H44A 110.5
C43 C44 H44A 110.5
C45 C44 H44B 110.5
C43 C44 H44B 110.5
H44A C44 H44B 108.7
C44 C45 C46 106.5(3)
C44 C45 H45A 110.4
C46 C45 H45A 110.4
C44 C45 H45B 110.4
C46 C45 H45B 110.4
H45A C45 H45B 108.6
O2 C46 C45 103.9(3)
O2 C46 H46A 111
C45 C46 H46A 111
O2 C46 H46B 111
C45 C46 H46B 111
H46A C46 H46B 109
H45C C45A H45D 109.1

loop_
_geom_bond_atom_site_label_1
_geom_bond_atom_site_label_2
_geom_bond_distance
Ca N1 2.3962(13)
Ca N5 2.4272(13)
Ca N4 2.4278(14)
Ca O2 2.4359(12)
Ca O1 2.4360(13)
Ca N2 2.4428(14)
O1 C39 1.416(3)
O1 C42 1.435(3)
O2 C43 1.438(2)
O2 C46 1.441(2)
N1 C1 1.321(2)
N1 C2 1.463(2)
N2 C1 1.321(2)
N2 C5 1.458(2)
N3 C14 1.406(2)
N3 C8 1.411(2)
N3 C1 1.4564(19)
N4 C20 1.325(2)
N4 C21 1.455(2)
N5 C20 1.318(2)
N5 C24 1.465(2)
N6 C27 1.409(2)
N6 C33 1.413(2)
N6 C20 1.462(2)
C2 C3 1.519(3)
C2 C4 1.521(3)
C2 H2 1
C3 H3A 0.98
C3 H3B 0.98
C3 H3C 0.98
C4 H4A 0.98
C4 H4B 0.98
C4 H4C 0.98
C5 C7 1.521(3)
C5 C6 1.524(3)
C5 H5 1
C6 H6A 0.98
C6 H6B 0.98
C6 H6C 0.98
C7 H7A 0.98
C7 H7B 0.98
C7 H7C 0.98
C8 C9 1.387(3)
C8 C13 1.392(3)
C9 C10 1.390(3)
C9 H9 0.95
C10 C11 1.374(4)
C10 H10 0.95
C11 C12 1.379(4)
C11 H11 0.95
C12 C13 1.383(3)
C12 H12 0.95
C13 H13 0.95
C14 C15 1.393(3)
C14 C19 1.395(2)
C15 C16 1.388(3)
C15 H15 0.95
C16 C17 1.377(3)
C16 H16 0.95
C17 C18 1.381(3)
C17 H17 0.95
C18 C19 1.388(3)
C18 H18 0.95
C19 H19 0.95
C21 C23 1.523(3)
C21 C22 1.526(2)
C21 H21 1
C22 H22A 0.98
C22 H22B 0.98
C22 H22C 0.98
C23 H23A 0.98
C23 H23B 0.98
C23 H23C 0.98
C24 C26 1.521(2)
C24 C25 1.525(3)
C24 H24 1
C25 H25A 0.98
C25 H25B 0.98
C25 H25C 0.98
C26 H26A 0.98
C26 H26B 0.98
C26 H26C 0.98
C27 C32 1.392(2)
C27 C28 1.394(2)
C28 C29 1.385(3)
C28 H28 0.95
C29 C30 1.381(3)
C29 H29 0.95
C30 C31 1.382(3)
C30 H30 0.95
C31 C32 1.381(3)
C31 H31 0.95
C32 H32 0.95
C33 C38 1.388(3)
C33 C34 1.392(2)
C34 C35 1.386(3)
C34 H34 0.95
C35 C36 1.379(3)
C35 H35 0.95
C36 C37 1.373(3)
C36 H36 0.95
C37 C38 1.385(3)
C37 H37 0.95
C38 H38 0.95
C39 C40 1.364(4)
C39 H39A 0.99
C39 H39B 0.99
C40 C41 1.458(4)
C40 H40A 0.99
C40 H40B 0.99
C41 C42 1.491(4)
C41 H41A 0.99
C41 H41B 0.99
C42 H42A 0.99
C42 H42B 0.99
C43 C44 1.478(4)
C43 H43A 0.99
C43 H43B 0.99
C44 C45 1.386(5)
C44 H44A 0.99
C44 H44B 0.99
C45 C46 1.532(5)
C45 H45A 0.99
C45 H45B 0.99
C46 H46A 0.99
C46 H46B 0.99
C45A H45C 0.99
C45A H45D 0.99
